data_2226482
loop_
_publ_author_name
'El Glaoui, Meher'
'Jeanneau, Erwann'
'Zeller, Matthias'
'Lefebvre, Frederic'
'Ben Nasr, Cherif'

_publ_section_title
;
 (2-Methoxybenzyl)(2-methoxybenzylidene)azanium
 (2-methoxyphenyl)methanaminium tetrachloridozincate(II) monohydrate
;
_journal_coeditor_code HB5489
_journal_issue 7
_journal_name_full 'Acta Crystallographica Section E'
_journal_page_first m791
_journal_paper_doi 10.1107/S1600536810021793
_journal_volume 66
_journal_year 2010
_chemical_formula_iupac '(C8 H12 N O) (C16 H18 N O2) [Zn Cl4], H2 O'
_chemical_formula_moiety 'C8 H12 N O +, C16 H18 N O2 +, Cl4 Zn 2-, H2 O'
_chemical_formula_sum 'C24 H32 Cl4 N2 O4 Zn'
_chemical_formula_weight 619.69
_chemical_name_systematic
;
(2-Methoxybenzyl)(2-methoxybenzylidene)azanium
(2-methoxyphenyl)methanaminium
tetrachloridozincate(II) monohydrate
;
_space_group_IT_number 2
_symmetry_cell_setting triclinic
_symmetry_space_group_name_Hall '-P 1'
_symmetry_space_group_name_H-M 'P -1'
_atom_sites_solution_hydrogens geom
_atom_sites_solution_primary direct
_atom_sites_solution_secondary difmap
_audit_creation_method SHELXL-97
_cell_angle_alpha 98.230(10)
_cell_angle_beta 97.430(10)
_cell_angle_gamma 90.290(10)
_cell_formula_units_Z 2
_cell_length_a 8.0884(9)
_cell_length_b 12.424(2)
_cell_length_c 14.678(2)
_cell_measurement_reflns_used 5313
_cell_measurement_temperature 293(2)
_cell_measurement_theta_max 29.24
_cell_measurement_theta_min 2.99
_cell_volume 1447.1(3)
_computing_cell_refinement
;
CrysAlis Pro (Oxford Diffraction, 2009)
;
_computing_data_collection
;
CrysAlis Pro (Oxford Diffraction, 2009)
;
_computing_data_reduction
;
CrysAlis Pro (Oxford Diffraction, 2009)
;
_computing_molecular_graphics 'SHELXTL (Sheldrick, 2008)'
_computing_publication_material 'SHELXTL (Sheldrick, 2008)'
_computing_structure_refinement 'SHELXTL (Sheldrick, 2008)'
_computing_structure_solution 'SIR97 (Altomare <i>et al.</i>,  1999)'
_diffrn_ambient_temperature 293(2)
_diffrn_measured_fraction_theta_full 0.996
_diffrn_measured_fraction_theta_max 0.818
_diffrn_measurement_device Area
_diffrn_measurement_device_type 'Oxford Diffraction Xcalibur'
_diffrn_measurement_method \w
_diffrn_radiation_monochromator graphite
_diffrn_radiation_source 'fine-focus sealed tube'
_diffrn_radiation_type MoK\a
_diffrn_radiation_wavelength 0.71069
_diffrn_reflns_av_R_equivalents 0.0275
_diffrn_reflns_av_sigmaI/netI 0.0455
_diffrn_reflns_limit_h_max 11
_diffrn_reflns_limit_h_min -10
_diffrn_reflns_limit_k_max 16
_diffrn_reflns_limit_k_min -15
_diffrn_reflns_limit_l_max 19
_diffrn_reflns_limit_l_min -19
_diffrn_reflns_number 12584
_diffrn_reflns_theta_full 26.215
_diffrn_reflns_theta_max 29.46
_diffrn_reflns_theta_min 3.00
_diffrn_standards_number 0
_exptl_absorpt_coefficient_mu 1.249
_exptl_absorpt_correction_T_max 0.749
_exptl_absorpt_correction_T_min 0.576
_exptl_absorpt_correction_type analytical
_exptl_absorpt_process_details
;
(CrysAlis Pro; Oxford Diffraction, 2009; Clark & Reid, 1995)
;
_exptl_crystal_colour colourless
_exptl_crystal_density_diffrn 1.422
_exptl_crystal_density_method 'not measured'
_exptl_crystal_description block
_exptl_crystal_F_000 640
_exptl_crystal_size_max 0.54
_exptl_crystal_size_mid 0.47
_exptl_crystal_size_min 0.25
_refine_diff_density_max 0.717
_refine_diff_density_min -0.637
_refine_ls_extinction_method none
_refine_ls_goodness_of_fit_ref 0.983
_refine_ls_hydrogen_treatment mixed
_refine_ls_matrix_type full
_refine_ls_number_parameters 329
_refine_ls_number_reflns 6583
_refine_ls_number_restraints 3
_refine_ls_restrained_S_all 0.983
_refine_ls_R_factor_all 0.0564
_refine_ls_R_factor_gt 0.0358
_refine_ls_shift/su_max 0.001
_refine_ls_shift/su_mean 0.000
_refine_ls_structure_factor_coef Fsqd
_refine_ls_weighting_details 'calc w=1/[\s^2^(Fo^2^)+(0.0435P)^2^] where P=(Fo^2^+2Fc^2^)/3'
_refine_ls_weighting_scheme calc
_refine_ls_wR_factor_gt 0.0827
_refine_ls_wR_factor_ref 0.0869
_reflns_number_gt 4644
_reflns_number_total 6583
_reflns_threshold_expression I>2\s(I)
_cod_data_source_file hb5489.cif
_cod_data_source_block I
_cod_original_sg_symbol_H-M 'P -1 '
_cod_database_code 2226482
_cod_database_fobs_code 2226482

loop_
_symmetry_equiv_pos_as_xyz
'x, y, z'
'-x, -y, -z'

loop_
_atom_site_type_symbol
_atom_site_label
_atom_site_fract_x
_atom_site_fract_y
_atom_site_fract_z
_atom_site_U_iso_or_equiv
_atom_site_adp_type
_atom_site_calc_flag
_atom_site_refinement_flags
_atom_site_occupancy
_atom_site_disorder_assembly
_atom_site_disorder_group
C C1 0.2523(3) 0.0313(2) 0.58855(19) 0.0669(8) Uani d . 1 . .
H H1A 0.2600 -0.0055 0.5272 0.100 Uiso calc R 1 . .
H H1B 0.1579 0.0778 0.5869 0.100 Uiso calc R 1 . .
H H1C 0.2392 -0.0214 0.6292 0.100 Uiso calc R 1 . .
C C2 0.5461(3) 0.04191(18) 0.63917(14) 0.0377(5) Uani d . 1 . .
C C3 0.5657(3) -0.06829(19) 0.61983(16) 0.0486(6) Uani d . 1 . .
H H3 0.4754 -0.1130 0.5916 0.058 Uiso calc R 1 . .
C C4 0.7185(3) -0.1128(2) 0.64206(17) 0.0559(6) Uani d . 1 . .
H H4 0.7313 -0.1875 0.6285 0.067 Uiso calc R 1 . .
C C5 0.8521(3) -0.0475(2) 0.68406(17) 0.0535(6) Uani d . 1 . .
H H5 0.9549 -0.0779 0.6999 0.064 Uiso calc R 1 . .
C C6 0.8333(3) 0.06297(19) 0.70261(14) 0.0421(5) Uani d . 1 . .
H H6 0.9247 0.1070 0.7303 0.051 Uiso calc R 1 . .
C C7 0.6816(2) 0.11022(17) 0.68108(13) 0.0331(4) Uani d . 1 . .
C C8 0.6598(3) 0.23148(16) 0.70157(13) 0.0367(5) Uani d . 1 . .
H H8A 0.5629 0.2461 0.7336 0.044 Uiso calc R 1 . .
H H8B 0.7568 0.2646 0.7418 0.044 Uiso calc R 1 . .
C C9 0.5018(2) 0.31536(16) 0.57852(13) 0.0331(4) Uani d . 1 . .
H H9 0.4129 0.3162 0.6129 0.040 Uiso calc R 1 . .
C C10 0.4693(2) 0.35513(16) 0.49025(13) 0.0326(4) Uani d . 1 . .
C C11 0.3132(2) 0.39947(17) 0.46852(15) 0.0390(5) Uani d . 1 . .
H H11 0.2380 0.4048 0.5117 0.047 Uiso calc R 1 . .
C C12 0.2683(3) 0.43548(18) 0.38452(16) 0.0485(6) Uani d . 1 . .
H H12 0.1641 0.4649 0.3709 0.058 Uiso calc R 1 . .
C C13 0.3800(3) 0.42721(19) 0.32143(16) 0.0536(6) Uani d . 1 . .
H H13 0.3498 0.4506 0.2643 0.064 Uiso calc R 1 . .
C C14 0.5355(3) 0.3854(2) 0.34018(15) 0.0469(6) Uani d . 1 . .
H H14 0.6098 0.3814 0.2965 0.056 Uiso calc R 1 . .
C C15 0.5808(2) 0.34898(17) 0.42502(14) 0.0360(5) Uani d . 1 . .
C C16 0.8537(3) 0.2994(3) 0.38782(19) 0.0764(9) Uani d . 1 . .
H H16A 0.8119 0.2554 0.3301 0.115 Uiso calc R 1 . .
H H16B 0.9527 0.2678 0.4153 0.115 Uiso calc R 1 . .
H H16C 0.8797 0.3714 0.3766 0.115 Uiso calc R 1 . .
C C17 0.2513(3) 0.1890(3) 0.1188(2) 0.0783(9) Uani d . 1 . .
H H17A 0.2140 0.1149 0.0986 0.117 Uiso calc R 1 . .
H H17B 0.1647 0.2370 0.1003 0.117 Uiso calc R 1 . .
H H17C 0.2776 0.2010 0.1852 0.117 Uiso calc R 1 . .
C C18 0.5273(3) 0.14345(19) 0.08828(15) 0.0467(6) Uani d . 1 . .
C C19 0.5371(4) 0.0578(2) 0.14046(17) 0.0616(7) Uani d . 1 . .
H H19 0.4496 0.0425 0.1722 0.074 Uiso calc R 1 . .
C C20 0.6792(4) -0.0042(2) 0.14433(19) 0.0741(8) Uani d . 1 . .
H H20 0.6864 -0.0621 0.1783 0.089 Uiso calc R 1 . .
C C21 0.8083(4) 0.0192(3) 0.0987(2) 0.0772(9) Uani d . 1 . .
H H21 0.9038 -0.0221 0.1023 0.093 Uiso calc R 1 . .
C C22 0.7973(3) 0.1043(2) 0.04706(19) 0.0641(7) Uani d . 1 . .
H H22 0.8862 0.1200 0.0164 0.077 Uiso calc R 1 . .
C C23 0.6558(3) 0.16659(19) 0.04026(15) 0.0435(5) Uani d . 1 . .
C C24 0.6378(3) 0.2543(2) -0.02067(16) 0.0512(6) Uani d . 1 . .
H H24A 0.7340 0.2540 -0.0539 0.061 Uiso calc R 1 . .
H H24B 0.5397 0.2379 -0.0663 0.061 Uiso calc R 1 . .
Cl Cl3 0.40847(6) 0.41374(5) 0.81903(4) 0.04914(15) Uani d . 1 . .
Cl Cl2 0.04753(7) 0.32552(5) 0.63718(3) 0.05224(16) Uani d . 1 . .
Cl Cl1 0.03902(8) 0.57253(6) 0.81699(4) 0.06066(18) Uani d . 1 . .
Cl Cl4 0.03288(9) 0.29378(6) 0.88415(4) 0.0746(2) Uani d . 1 . .
N N1 0.6383(2) 0.27933(13) 0.61445(11) 0.0334(4) Uani d D 1 . .
H H1 0.729(2) 0.2772(17) 0.5852(13) 0.040 Uiso d D 1 . .
N N2 0.6225(2) 0.36549(15) 0.03186(13) 0.0488(5) Uani d . 1 . .
H H2A 0.5218 0.3717 0.0501 0.073 Uiso calc R 1 . .
H H2B 0.6365 0.4152 -0.0047 0.073 Uiso calc R 1 . .
H H2C 0.7000 0.3756 0.0814 0.073 Uiso calc R 1 . .
O O1 0.40047(18) 0.09490(13) 0.62188(11) 0.0508(4) Uani d . 1 . .
O O2 0.72997(17) 0.30455(13) 0.44960(10) 0.0458(4) Uani d . 1 . .
O O3 0.3943(2) 0.20972(14) 0.07819(12) 0.0616(5) Uani d . 1 . .
O O4 0.2655(2) 0.45092(16) 0.04551(11) 0.0573(5) Uani d D 1 . .
H H4B 0.220(3) 0.412(2) 0.0009(15) 0.086 Uiso d D 1 . .
H H4A 0.208(3) 0.473(3) 0.0836(17) 0.086 Uiso d D 1 . .
Zn Zn1 0.12911(3) 0.39816(2) 0.786811(15) 0.03902(9) Uani d . 1 . .

loop_
_atom_site_aniso_label
_atom_site_aniso_U_11
_atom_site_aniso_U_22
_atom_site_aniso_U_33
_atom_site_aniso_U_12
_atom_site_aniso_U_13
_atom_site_aniso_U_23
C1 0.0402(13) 0.079(2) 0.0807(19) -0.0143(13) 0.0011(13) 0.0147(16)
C2 0.0393(12) 0.0406(14) 0.0358(11) -0.0040(10) 0.0081(9) 0.0113(10)
C3 0.0548(14) 0.0362(14) 0.0524(14) -0.0100(11) 0.0027(11) 0.0031(12)
C4 0.0713(18) 0.0304(14) 0.0637(16) 0.0043(12) 0.0050(13) 0.0018(12)
C5 0.0504(14) 0.0428(16) 0.0665(16) 0.0090(11) 0.0044(12) 0.0085(13)
C6 0.0401(12) 0.0393(14) 0.0461(13) -0.0011(10) 0.0011(10) 0.0075(11)
C7 0.0400(11) 0.0314(12) 0.0299(10) -0.0007(9) 0.0076(8) 0.0080(9)
C8 0.0462(12) 0.0327(12) 0.0311(10) 0.0012(9) 0.0046(9) 0.0050(9)
C9 0.0349(11) 0.0276(11) 0.0367(11) -0.0013(8) 0.0073(9) 0.0024(9)
C10 0.0343(10) 0.0275(11) 0.0357(11) -0.0030(8) 0.0015(8) 0.0061(9)
C11 0.0349(11) 0.0307(12) 0.0504(13) -0.0035(9) 0.0017(10) 0.0061(10)
C12 0.0416(12) 0.0413(14) 0.0599(15) -0.0027(10) -0.0104(11) 0.0142(12)
C13 0.0635(16) 0.0510(16) 0.0454(13) -0.0112(12) -0.0118(12) 0.0208(12)
C14 0.0510(14) 0.0531(15) 0.0377(12) -0.0075(11) 0.0052(10) 0.0118(11)
C15 0.0355(11) 0.0327(12) 0.0393(11) -0.0066(9) 0.0008(9) 0.0073(10)
C16 0.0522(16) 0.116(3) 0.0707(18) 0.0130(16) 0.0307(14) 0.0248(18)
C17 0.0612(17) 0.080(2) 0.104(2) 0.0048(15) 0.0403(17) 0.0217(19)
C18 0.0518(14) 0.0454(15) 0.0433(13) 0.0018(11) 0.0046(11) 0.0090(12)
C19 0.0748(18) 0.0559(18) 0.0588(16) 0.0021(14) 0.0137(14) 0.0202(14)
C20 0.101(2) 0.058(2) 0.0637(18) 0.0116(17) -0.0055(17) 0.0245(16)
C21 0.069(2) 0.075(2) 0.084(2) 0.0259(16) -0.0060(16) 0.0126(18)
C22 0.0508(15) 0.066(2) 0.0751(18) 0.0077(13) 0.0082(13) 0.0080(16)
C23 0.0402(12) 0.0427(14) 0.0457(13) 0.0002(10) 0.0025(10) 0.0019(11)
C24 0.0579(15) 0.0516(16) 0.0472(13) -0.0012(12) 0.0177(11) 0.0080(12)
Cl3 0.0335(3) 0.0638(4) 0.0473(3) 0.0050(3) 0.0046(2) -0.0010(3)
Cl2 0.0449(3) 0.0768(5) 0.0322(3) -0.0055(3) 0.0033(2) 0.0003(3)
Cl1 0.0586(4) 0.0643(5) 0.0540(4) 0.0230(3) -0.0034(3) 0.0003(3)
Cl4 0.0860(5) 0.0963(6) 0.0413(3) -0.0483(4) 0.0023(3) 0.0165(4)
N1 0.0369(9) 0.0298(10) 0.0347(9) -0.0008(8) 0.0067(7) 0.0067(8)
N2 0.0512(11) 0.0436(12) 0.0522(11) -0.0044(9) 0.0039(9) 0.0118(10)
O1 0.0377(8) 0.0492(10) 0.0652(10) -0.0031(7) 0.0023(7) 0.0120(8)
O2 0.0374(8) 0.0595(11) 0.0444(8) 0.0057(7) 0.0109(7) 0.0159(8)
O3 0.0493(10) 0.0612(12) 0.0850(13) 0.0119(8) 0.0259(9) 0.0309(10)
O4 0.0568(11) 0.0688(13) 0.0442(10) -0.0155(9) 0.0040(8) 0.0048(10)
Zn1 0.03518(14) 0.05046(18) 0.03133(14) -0.00161(11) 0.00427(10) 0.00579(12)

loop_
_atom_type_symbol
_atom_type_description
_atom_type_scat_dispersion_real
_atom_type_scat_dispersion_imag
_atom_type_scat_source
C C 0.0033 0.0016 'International Tables Vol C Tables 4.2.6.8 and 6.1.1.4'
H H 0.0000 0.0000 'International Tables Vol C Tables 4.2.6.8 and 6.1.1.4'
N N 0.0061 0.0033 'International Tables Vol C Tables 4.2.6.8 and 6.1.1.4'
O O 0.0106 0.0060 'International Tables Vol C Tables 4.2.6.8 and 6.1.1.4'
Cl Cl 0.1484 0.1585 'International Tables Vol C Tables 4.2.6.8 and 6.1.1.4'
Zn Zn 0.2839 1.4301 'International Tables Vol C Tables 4.2.6.8 and 6.1.1.4'

loop_
_geom_angle_atom_site_label_1
_geom_angle_atom_site_label_2
_geom_angle_atom_site_label_3
_geom_angle_site_symmetry_1
_geom_angle_site_symmetry_3
_geom_angle
_geom_angle_publ_flag
O1 C1 H1A . . 109.5 ?
O1 C1 H1B . . 109.5 ?
H1A C1 H1B . . 109.5 ?
O1 C1 H1C . . 109.5 ?
H1A C1 H1C . . 109.5 ?
H1B C1 H1C . . 109.5 ?
O1 C2 C3 . . 125.4(2) ?
O1 C2 C7 . . 114.2(2) ?
C3 C2 C7 . . 120.4(2) ?
C2 C3 C4 . . 120.2(2) ?
C2 C3 H3 . . 119.9 ?
C4 C3 H3 . . 119.9 ?
C5 C4 C3 . . 120.3(2) ?
C5 C4 H4 . . 119.9 ?
C3 C4 H4 . . 119.9 ?
C4 C5 C6 . . 119.6(2) ?
C4 C5 H5 . . 120.2 ?
C6 C5 H5 . . 120.2 ?
C5 C6 C7 . . 121.5(2) ?
C5 C6 H6 . . 119.3 ?
C7 C6 H6 . . 119.3 ?
C6 C7 C2 . . 118.0(2) ?
C6 C7 C8 . . 121.79(19) ?
C2 C7 C8 . . 120.23(18) ?
N1 C8 C7 . . 110.25(16) ?
N1 C8 H8A . . 109.6 ?
C7 C8 H8A . . 109.6 ?
N1 C8 H8B . . 109.6 ?
C7 C8 H8B . . 109.6 ?
H8A C8 H8B . . 108.1 ?
N1 C9 C10 . . 127.33(18) ?
N1 C9 H9 . . 116.3 ?
C10 C9 H9 . . 116.3 ?
C15 C10 C11 . . 118.40(18) ?
C15 C10 C9 . . 124.36(18) ?
C11 C10 C9 . . 117.20(18) ?
C12 C11 C10 . . 121.4(2) ?
C12 C11 H11 . . 119.3 ?
C10 C11 H11 . . 119.3 ?
C13 C12 C11 . . 118.8(2) ?
C13 C12 H12 . . 120.6 ?
C11 C12 H12 . . 120.6 ?
C12 C13 C14 . . 121.8(2) ?
C12 C13 H13 . . 119.1 ?
C14 C13 H13 . . 119.1 ?
C13 C14 C15 . . 119.4(2) ?
C13 C14 H14 . . 120.3 ?
C15 C14 H14 . . 120.3 ?
O2 C15 C14 . . 123.99(19) ?
O2 C15 C10 . . 115.83(17) ?
C14 C15 C10 . . 120.17(19) ?
O2 C16 H16A . . 109.5 ?
O2 C16 H16B . . 109.5 ?
H16A C16 H16B . . 109.5 ?
O2 C16 H16C . . 109.5 ?
H16A C16 H16C . . 109.5 ?
H16B C16 H16C . . 109.5 ?
O3 C17 H17A . . 109.5 ?
O3 C17 H17B . . 109.5 ?
H17A C17 H17B . . 109.5 ?
O3 C17 H17C . . 109.5 ?
H17A C17 H17C . . 109.5 ?
H17B C17 H17C . . 109.5 ?
O3 C18 C23 . . 114.11(19) ?
O3 C18 C19 . . 124.9(2) ?
C23 C18 C19 . . 121.0(2) ?
C20 C19 C18 . . 119.1(2) ?
C20 C19 H19 . . 120.4 ?
C18 C19 H19 . . 120.4 ?
C21 C20 C19 . . 120.4(3) ?
C21 C20 H20 . . 119.8 ?
C19 C20 H20 . . 119.8 ?
C20 C21 C22 . . 120.1(3) ?
C20 C21 H21 . . 120.0 ?
C22 C21 H21 . . 120.0 ?
C21 C22 C23 . . 121.0(3) ?
C21 C22 H22 . . 119.5 ?
C23 C22 H22 . . 119.5 ?
C18 C23 C22 . . 118.4(2) ?
C18 C23 C24 . . 120.1(2) ?
C22 C23 C24 . . 121.5(2) ?
N2 C24 C23 . . 113.39(18) ?
N2 C24 H24A . . 108.9 ?
C23 C24 H24A . . 108.9 ?
N2 C24 H24B . . 108.9 ?
C23 C24 H24B . . 108.9 ?
H24A C24 H24B . . 107.7 ?
C9 N1 C8 . . 124.65(17) ?
C9 N1 H1 . . 120.6(13) ?
C8 N1 H1 . . 114.6(13) ?
C24 N2 H2A . . 109.5 ?
C24 N2 H2B . . 109.5 ?
H2A N2 H2B . . 109.5 ?
C24 N2 H2C . . 109.5 ?
H2A N2 H2C . . 109.5 ?
H2B N2 H2C . . 109.5 ?
C2 O1 C1 . . 118.18(19) ?
C15 O2 C16 . . 119.14(17) ?
C18 O3 C17 . . 119.08(19) ?
H4B O4 H4A . . 115(3) ?
Cl3 Zn1 Cl2 . . 111.78(2) ?
Cl3 Zn1 Cl4 . . 108.77(3) ?
Cl2 Zn1 Cl4 . . 110.35(3) ?
Cl3 Zn1 Cl1 . . 104.45(3) ?
Cl2 Zn1 Cl1 . . 111.19(3) ?
Cl4 Zn1 Cl1 . . 110.14(3) ?

loop_
_geom_bond_atom_site_label_1
_geom_bond_atom_site_label_2
_geom_bond_site_symmetry_2
_geom_bond_distance
_geom_bond_publ_flag
C1 O1 . 1.424(3) ?
C1 H1A . 0.9600 ?
C1 H1B . 0.9600 ?
C1 H1C . 0.9600 ?
C2 O1 . 1.365(2) ?
C2 C3 . 1.372(3) ?
C2 C7 . 1.402(3) ?
C3 C4 . 1.377(3) ?
C3 H3 . 0.9300 ?
C4 C5 . 1.372(3) ?
C4 H4 . 0.9300 ?
C5 C6 . 1.374(3) ?
C5 H5 . 0.9300 ?
C6 C7 . 1.382(3) ?
C6 H6 . 0.9300 ?
C7 C8 . 1.509(3) ?
C8 N1 . 1.477(2) ?
C8 H8A . 0.9700 ?
C8 H8B . 0.9700 ?
C9 N1 . 1.273(2) ?
C9 C10 . 1.445(3) ?
C9 H9 . 0.9300 ?
C10 C15 . 1.392(3) ?
C10 C11 . 1.397(3) ?
C11 C12 . 1.377(3) ?
C11 H11 . 0.9300 ?
C12 C13 . 1.369(3) ?
C12 H12 . 0.9300 ?
C13 C14 . 1.373(3) ?
C13 H13 . 0.9300 ?
C14 C15 . 1.391(3) ?
C14 H14 . 0.9300 ?
C15 O2 . 1.357(2) ?
C16 O2 . 1.431(2) ?
C16 H16A . 0.9600 ?
C16 H16B . 0.9600 ?
C16 H16C . 0.9600 ?
C17 O3 . 1.407(3) ?
C17 H17A . 0.9600 ?
C17 H17B . 0.9600 ?
C17 H17C . 0.9600 ?
C18 O3 . 1.364(3) ?
C18 C23 . 1.380(3) ?
C18 C19 . 1.394(3) ?
C19 C20 . 1.386(4) ?
C19 H19 . 0.9300 ?
C20 C21 . 1.362(4) ?
C20 H20 . 0.9300 ?
C21 C22 . 1.384(4) ?
C21 H21 . 0.9300 ?
C22 C23 . 1.386(3) ?
C22 H22 . 0.9300 ?
C23 C24 . 1.501(3) ?
C24 N2 . 1.497(3) ?
C24 H24A . 0.9700 ?
C24 H24B . 0.9700 ?
Cl3 Zn1 . 2.2495(6) ?
Cl2 Zn1 . 2.2639(6) ?
Cl1 Zn1 . 2.2903(8) ?
Cl4 Zn1 . 2.2664(7) ?
N1 H1 . 0.893(14) ?
N2 H2A . 0.8900 ?
N2 H2B . 0.8900 ?
N2 H2C . 0.8900 ?
O4 H4B . 0.801(17) ?
O4 H4A . 0.795(17) ?

loop_
_geom_hbond_atom_site_label_D
_geom_hbond_atom_site_label_H
_geom_hbond_atom_site_label_A
_geom_hbond_site_symmetry_A
_geom_hbond_distance_DH
_geom_hbond_distance_HA
_geom_hbond_distance_DA
_geom_hbond_angle_DHA
N1 H1 O2 . 0.893(14) 2.067(18) 2.680(2) 124.9(16)
N1 H1 Cl2 1_655 0.893(14) 2.635(18) 3.3221(18) 134.5(16)
N2 H2A O4 . 0.89 2.30 3.102(3) 151
N2 H2A O3 . 0.89 2.37 2.877(2) 116
N2 H2B O4 2_665 0.89 2.04 2.881(3) 158
N2 H2B Cl3 1_554 0.89 2.98 3.502(2) 120
N2 H2C Cl1 2_666 0.89 2.45 3.306(2) 162
O4 H4B Cl4 1_554 0.801(17) 2.443(18) 3.2323(19) 168(3)
O4 H4A Cl1 2_566 0.795(17) 2.72(2) 3.4165(19) 147(3)
C8 H8A Cl3 . 0.97 2.67 3.474(2) 140
C11 H11 Cl2 . 0.93 2.82 3.687(2) 155
C24 H24A Cl4 1_654 0.97 2.76 3.707(3) 166

loop_
_geom_torsion_atom_site_label_1
_geom_torsion_atom_site_label_2
_geom_torsion_atom_site_label_3
_geom_torsion_atom_site_label_4
_geom_torsion_site_symmetry_1
_geom_torsion_site_symmetry_2
_geom_torsion_site_symmetry_3
_geom_torsion_site_symmetry_4
_geom_torsion
_geom_torsion_publ_flag
O1 C2 C3 C4 . . . . -178.8(2) ?
C7 C2 C3 C4 . . . . 0.5(3) ?
C2 C3 C4 C5 . . . . 0.3(4) ?
C3 C4 C5 C6 . . . . -1.0(4) ?
C4 C5 C6 C7 . . . . 0.9(3) ?
C5 C6 C7 C2 . . . . -0.2(3) ?
C5 C6 C7 C8 . . . . 179.77(18) ?
O1 C2 C7 C6 . . . . 178.82(17) ?
C3 C2 C7 C6 . . . . -0.5(3) ?
O1 C2 C7 C8 . . . . -1.1(3) ?
C3 C2 C7 C8 . . . . 179.54(18) ?
C6 C7 C8 N1 . . . . 108.7(2) ?
C2 C7 C8 N1 . . . . -71.3(2) ?
N1 C9 C10 C15 . . . . 7.4(3) ?
N1 C9 C10 C11 . . . . -174.7(2) ?
C15 C10 C11 C12 . . . . 0.7(3) ?
C9 C10 C11 C12 . . . . -177.4(2) ?
C10 C11 C12 C13 . . . . 0.0(3) ?
C11 C12 C13 C14 . . . . -0.8(4) ?
C12 C13 C14 C15 . . . . 0.8(4) ?
C13 C14 C15 O2 . . . . 178.8(2) ?
C13 C14 C15 C10 . . . . -0.1(3) ?
C11 C10 C15 O2 . . . . -179.57(19) ?
C9 C10 C15 O2 . . . . -1.7(3) ?
C11 C10 C15 C14 . . . . -0.7(3) ?
C9 C10 C15 C14 . . . . 177.2(2) ?
O3 C18 C19 C20 . . . . 179.4(2) ?
C23 C18 C19 C20 . . . . 0.5(4) ?
C18 C19 C20 C21 . . . . 0.8(4) ?
C19 C20 C21 C22 . . . . -0.9(5) ?
C20 C21 C22 C23 . . . . -0.4(4) ?
O3 C18 C23 C22 . . . . 179.3(2) ?
C19 C18 C23 C22 . . . . -1.7(4) ?
O3 C18 C23 C24 . . . . -3.2(3) ?
C19 C18 C23 C24 . . . . 175.8(2) ?
C21 C22 C23 C18 . . . . 1.6(4) ?
C21 C22 C23 C24 . . . . -175.8(2) ?
C18 C23 C24 N2 . . . . 64.7(3) ?
C22 C23 C24 N2 . . . . -117.9(2) ?
C10 C9 N1 C8 . . . . -174.76(19) ?
C7 C8 N1 C9 . . . . 108.3(2) ?
C3 C2 O1 C1 . . . . 5.8(3) ?
C7 C2 O1 C1 . . . . -173.46(18) ?
C14 C15 O2 C16 . . . . 3.6(3) ?
C10 C15 O2 C16 . . . . -177.5(2) ?
C23 C18 O3 C17 . . . . 175.7(2) ?
C19 C18 O3 C17 . . . . -3.3(4) ?
